data_8100627
loop_
_publ_author_name
'Malaun, Michael'
'Bildstein, Benno'
'Wurst, Klaus'

_publ_section_title
;
Crystal structure of 3,3'-dithio-bis(4-ferrocenylbenzo[4',5']-imidazolo
[1,2-c]-thiazol-1-thione), C~38~H~26~Fe~2~N~4~S~6~
;
_journal_issue 2
_journal_name_full 'Zeitschrift f\"ur Kristallographie - New Crystal Structures'
_journal_page_first 269
_journal_page_last 270
_journal_volume 217
_journal_year 2002
_chemical_formula_moiety 'C38 H26 Fe2 N4 S6'
_chemical_formula_structural 'C38 H26 Fe2 N4 S6'
_chemical_formula_sum 'C38 H26 Fe2 N4 S6'
_chemical_formula_weight 842.69
_space_group_IT_number 56
_symmetry_cell_setting orthorhombic
_symmetry_space_group_name_Hall '-P 2ab 2ac'
_symmetry_space_group_name_H-M 'P c c n'
_cell_angle_alpha 90.00
_cell_angle_beta 90.00
_cell_angle_gamma 90.00
_cell_formula_units_Z 4
_cell_length_a 8.863(1)
_cell_length_b 18.630(1)
_cell_length_c 20.837(1)
_cell_measurement_temperature 218(2)
_cell_volume 3440.6(5)
_diffrn_ambient_temperature 218(2)
_exptl_crystal_density_diffrn 1.627
_cod_database_code 8100627

loop_
_symmetry_equiv_pos_as_xyz
'x, y, z'
'-x+1/2, -y+1/2, z'
'-x, y+1/2, -z+1/2'
'x+1/2, -y, -z+1/2'
'-x, -y, -z'
'x-1/2, y-1/2, -z'
'x, -y-1/2, z-1/2'
'-x-1/2, y, z-1/2'

loop_
_atom_site_label
_atom_site_type_symbol
_atom_site_fract_x
_atom_site_fract_y
_atom_site_fract_z
_atom_site_U_iso_or_equiv
_atom_site_adp_type
_atom_site_occupancy
_atom_site_symmetry_multiplicity
_atom_site_calc_flag
_atom_site_refinement_flags
_atom_site_disorder_assembly
_atom_site_disorder_group
Fe1 Fe 0.17508(9) -0.00812(4) 0.11800(3) 0.0296(3) Uani 1 8 d . . .
S1 S 0.16010(17) -0.21304(7) -0.05210(6) 0.0353(4) Uani 1 8 d . . .
S2 S -0.08010(17) -0.31342(7) 0.00002(7) 0.0386(4) Uani 1 8 d . . .
S3 S -0.23781(18) -0.37900(7) 0.11368(7) 0.0429(4) Uani 1 8 d . . .
N1 N 0.1230(5) -0.17604(19) 0.11296(19) 0.0280(11) Uani 1 8 d . . .
N2 N -0.0382(5) -0.2684(2) 0.11183(19) 0.0273(11) Uani 1 8 d . . .
C1 C -0.0240(6) 0.0460(3) 0.1328(3) 0.0411(16) Uani 1 8 d . . .
H1 H -0.1125 0.0431 0.1080 0.049 Uiso 1 8 calc . . .
C2 C 0.0993(8) 0.0939(3) 0.1218(3) 0.0471(17) Uani 1 8 d . . .
H2 H 0.1074 0.1271 0.0880 0.057 Uiso 1 8 calc . . .
C3 C 0.2062(7) 0.0826(3) 0.1705(3) 0.0453(17) Uani 1 8 d . . .
H3 H 0.2977 0.1075 0.1753 0.054 Uiso 1 8 calc . . .
C4 C 0.1526(8) 0.0272(3) 0.2111(3) 0.0449(17) Uani 1 8 d . . .
H4 H 0.2022 0.0089 0.2475 0.054 Uiso 1 8 calc . . .
C5 C 0.0098(7) 0.0042(3) 0.1870(3) 0.0410(15) Uani 1 8 d . . .
H5 H -0.0508 -0.0324 0.2043 0.049 Uiso 1 8 calc . . .
C6 C 0.1492(6) -0.0709(3) 0.0383(2) 0.0328(14) Uani 1 8 d . . .
H6 H 0.0593 -0.0764 0.0149 0.039 Uiso 1 8 calc . . .
C7 C 0.2618(8) -0.0182(3) 0.0282(2) 0.0405(15) Uani 1 8 d . . .
H7 H 0.2599 0.0169 -0.0042 0.049 Uiso 1 8 calc . . .
C8 C 0.3765(7) -0.0267(3) 0.0737(3) 0.0415(16) Uani 1 8 d . . .
H8 H 0.4639 0.0016 0.0773 0.050 Uiso 1 8 calc . . .
C9 C 0.3370(6) -0.0863(3) 0.1138(2) 0.0334(14) Uani 1 8 d . . .
H9 H 0.3923 -0.1040 0.1489 0.040 Uiso 1 8 calc . . .
C10 C 0.1976(6) -0.1132(2) 0.0902(2) 0.0266(14) Uani 1 8 d . . .
C11 C 0.0498(6) -0.2243(3) 0.0727(2) 0.0266(13) Uani 1 8 d . . .
C12 C 0.0451(5) -0.2408(3) 0.0095(2) 0.0294(13) Uani 1 8 d . . .
C13 C -0.1216(6) -0.3209(3) 0.0811(3) 0.0347(15) Uani 1 8 d . . .
C14 C -0.0135(6) -0.2503(3) 0.1770(2) 0.0279(13) Uani 1 8 d . . .
C15 C -0.0690(6) -0.2795(3) 0.2329(3) 0.0381(15) Uani 1 8 d . . .
H15 H -0.1374 -0.3180 0.2329 0.046 Uiso 1 8 calc . . .
C16 C -0.0175(7) -0.2482(3) 0.2896(2) 0.0416(16) Uani 1 8 d . . .
H16 H -0.0525 -0.2663 0.3290 0.050 Uiso 1 8 calc . . .
C17 C 0.0826(7) -0.1919(3) 0.2899(3) 0.0398(15) Uani 1 8 d . . .
H17 H 0.1146 -0.1727 0.3293 0.048 Uiso 1 8 calc . . .
C18 C 0.1377(6) -0.1628(3) 0.2331(3) 0.0339(14) Uani 1 8 d . . .
H18 H 0.2065 -0.1244 0.2331 0.041 Uiso 1 8 calc . . .
C19 C 0.0866(6) -0.1930(3) 0.1767(2) 0.0273(13) Uani 1 8 d . . .

loop_
_atom_site_aniso_label
_atom_site_aniso_U_11
_atom_site_aniso_U_22
_atom_site_aniso_U_33
_atom_site_aniso_U_23
_atom_site_aniso_U_13
_atom_site_aniso_U_12
Fe1 0.0326(5) 0.0210(4) 0.0350(5) -0.0033(4) 0.0000(4) 0.0033(4)
S1 0.0493(10) 0.0302(8) 0.0265(8) 0.0002(6) -0.0025(8) 0.0122(8)
S2 0.0417(9) 0.0339(8) 0.0401(9) -0.0084(7) -0.0082(8) 0.0017(8)
S3 0.0335(9) 0.0302(8) 0.0649(11) -0.0058(8) 0.0036(9) -0.0043(7)
N1 0.037(3) 0.018(2) 0.030(3) 0.000(2) 0.001(2) 0.000(2)
N2 0.028(3) 0.020(2) 0.034(3) -0.005(2) 0.001(2) 0.004(2)
C1 0.033(4) 0.034(3) 0.056(4) -0.006(3) -0.007(3) 0.017(3)
C2 0.065(5) 0.026(3) 0.050(4) -0.002(3) -0.005(4) 0.016(3)
C3 0.047(5) 0.028(3) 0.061(4) -0.022(3) -0.002(4) 0.001(3)
C4 0.055(5) 0.040(4) 0.040(4) -0.022(3) -0.007(4) 0.015(4)
C5 0.040(4) 0.043(3) 0.040(4) -0.009(3) 0.010(3) 0.004(3)
C6 0.046(4) 0.022(3) 0.030(3) 0.001(3) -0.003(3) 0.004(3)
C7 0.059(4) 0.031(3) 0.032(3) 0.003(3) 0.009(3) 0.005(3)
C8 0.034(4) 0.034(3) 0.057(4) -0.007(3) 0.021(3) -0.007(3)
C9 0.032(4) 0.028(3) 0.040(3) -0.004(3) 0.013(3) 0.008(3)
C10 0.036(4) 0.019(3) 0.026(3) -0.004(2) 0.005(3) 0.004(3)
C11 0.027(3) 0.021(3) 0.031(3) 0.005(3) 0.004(3) 0.003(3)
C12 0.034(3) 0.027(3) 0.026(3) -0.004(3) 0.003(3) 0.007(3)
C13 0.031(4) 0.026(3) 0.046(4) -0.008(3) -0.003(3) 0.012(3)
C14 0.030(3) 0.023(3) 0.031(3) 0.001(3) -0.001(3) 0.005(3)
C15 0.043(4) 0.030(3) 0.042(4) 0.010(3) 0.004(3) 0.001(3)
C16 0.054(4) 0.045(4) 0.026(3) 0.017(3) 0.009(3) 0.004(4)
C17 0.051(4) 0.032(3) 0.037(4) 0.000(3) -0.003(3) 0.007(3)
C18 0.040(4) 0.029(3) 0.033(3) 0.002(3) -0.004(3) -0.002(3)
C19 0.031(3) 0.027(3) 0.024(3) 0.003(3) 0.003(3) 0.008(3)

loop_
_geom_bond_atom_site_label_1
_geom_bond_atom_site_label_2
_geom_bond_distance
_geom_bond_site_symmetry_2
_geom_bond_publ_flag
Fe1 C2 2.017(5) . ?
Fe1 C3 2.032(5) . ?
Fe1 C7 2.032(5) . ?
Fe1 C8 2.039(5) . ?
Fe1 C6 2.043(5) . ?
Fe1 C9 2.046(5) . ?
Fe1 C10 2.051(4) . ?
Fe1 C1 2.056(5) . ?
Fe1 C4 2.058(5) . ?
Fe1 C5 2.065(6) . ?
S1 C12 1.720(5) . ?
S1 S1 2.106(3) 2_545 ?
S2 C13 1.734(6) . ?
S2 C12 1.760(5) . ?
S3 C13 1.641(6) . ?
N1 C11 1.390(6) . ?
N1 C19 1.404(6) . ?
N1 C10 1.425(6) . ?
N2 C13 1.385(6) . ?
N2 C11 1.395(6) . ?
N2 C14 1.417(6) . ?
C1 C5 1.405(7) . ?
C1 C2 1.429(8) . ?
C2 C3 1.404(8) . ?
C3 C4 1.417(8) . ?
C4 C5 1.428(8) . ?
C6 C10 1.405(7) . ?
C6 C7 1.415(7) . ?
C7 C8 1.399(8) . ?
C8 C9 1.433(7) . ?
C9 C10 1.421(7) . ?
C11 C12 1.353(7) . ?
C14 C15 1.376(7) . ?
C14 C19 1.388(7) . ?
C15 C16 1.394(7) . ?
C16 C17 1.373(8) . ?
C17 C18 1.391(7) . ?
C18 C19 1.378(7) . ?
